data_7210924
loop_
_publ_author_name
'Yadav, Vitthal N.'
'G\"orbitz, Carl Henrik'

_publ_section_title
;
 Supramolecular 1D ribbons in complexes between a bicyclic-guanidine
 derivative and di- or monocarboxylic acids
;
_journal_issue 36
_journal_name_full CrystEngComm
_journal_page_first 7321
_journal_paper_doi 10.1039/c3ce40960k
_journal_volume 15
_journal_year 2013
_chemical_formula_moiety 'C7 H14 N3, C2 H3 O3, H2 O'
_chemical_formula_sum 'C9 H19 N3 O4'
_chemical_formula_weight 233.24
_chemical_name_common 1,5,7-triazabicyclo[4.4.0]dec-5-ene.glycolicacid
_chemical_name_systematic
;
1,3,4,6,7,8-hexahydro-2H-pyrimido[1,2-a]pyrimidinium.glycolate
;
_space_group_IT_number 2
_symmetry_cell_setting triclinic
_symmetry_space_group_name_Hall '-P 1'
_symmetry_space_group_name_H-M 'P -1'
_atom_sites_solution_hydrogens geom
_atom_sites_solution_primary direct
_atom_sites_solution_secondary difmap
_audit_creation_method SHELXL-97
_audit_update_record
;
2012-07-12 # Formatted by publCIF
;
_cell_angle_alpha 71.2980(10)
_cell_angle_beta 75.3740(10)
_cell_angle_gamma 81.2030(10)
_cell_formula_units_Z 2
_cell_length_a 7.1832(7)
_cell_length_b 8.9257(9)
_cell_length_c 9.8008(10)
_cell_measurement_reflns_used 3321
_cell_measurement_temperature 105(2)
_cell_measurement_theta_max 28.52
_cell_measurement_theta_min 2.25
_cell_volume 574.13(10)
_computing_cell_refinement 'SAINT-Plus (Bruker,2007)'
_computing_data_collection APEX2(Bruker2007)
_computing_data_reduction 'SAINT-Plus (Bruker,2007)'
_computing_molecular_graphics 'SHELXTL (Sheldrick, 2008)'
_computing_publication_material 'SHELXTL (Sheldrick, 2008)'
_computing_structure_refinement 'SHELXL-97 (Sheldrick, 2008)'
_computing_structure_solution 'SHELXS-97 (Sheldrick, 2008)'
_diffrn_ambient_temperature 105(2)
_diffrn_detector_area_resol_mean 8.3
_diffrn_measured_fraction_theta_full 0.993
_diffrn_measured_fraction_theta_max 0.987
_diffrn_measurement_device_type 'CCD area detector'
_diffrn_measurement_method 'phi and omega scans'
_diffrn_radiation_monochromator graphite
_diffrn_radiation_source 'fine-focus sealed tube'
_diffrn_radiation_type MoK\a
_diffrn_radiation_wavelength 0.71073
_diffrn_reflns_av_R_equivalents 0.0106
_diffrn_reflns_av_sigmaI/netI 0.0151
_diffrn_reflns_limit_h_max 9
_diffrn_reflns_limit_h_min -9
_diffrn_reflns_limit_k_max 11
_diffrn_reflns_limit_k_min -12
_diffrn_reflns_limit_l_max 12
_diffrn_reflns_limit_l_min -13
_diffrn_reflns_number 5152
_diffrn_reflns_theta_full 26.02
_diffrn_reflns_theta_max 28.73
_diffrn_reflns_theta_min 2.25
_exptl_absorpt_coefficient_mu 0.106
_exptl_absorpt_correction_T_max 0.9890
_exptl_absorpt_correction_T_min 0.963
_exptl_absorpt_correction_type multi-scan
_exptl_absorpt_process_details '(SADABS; Bruker, 2007)'
_exptl_crystal_colour colourless
_exptl_crystal_density_diffrn 1.349
_exptl_crystal_density_method 'not measured'
_exptl_crystal_description blocks
_exptl_crystal_F_000 252
_exptl_crystal_size_max 0.55
_exptl_crystal_size_mid 0.30
_exptl_crystal_size_min 0.10
_refine_diff_density_max 0.364
_refine_diff_density_min -0.228
_refine_diff_density_rms 0.041
_refine_ls_extinction_method none
_refine_ls_goodness_of_fit_ref 1.056
_refine_ls_hydrogen_treatment mixed
_refine_ls_matrix_type full
_refine_ls_number_parameters 177
_refine_ls_number_reflns 2678
_refine_ls_number_restraints 11
_refine_ls_restrained_S_all 1.054
_refine_ls_R_factor_all 0.0374
_refine_ls_R_factor_gt 0.0335
_refine_ls_shift/su_max 0.000
_refine_ls_shift/su_mean 0.000
_refine_ls_structure_factor_coef Fsqd
_refine_ls_weighting_details 'calc w=1/[\s^2^(Fo^2^)+(0.0511P)^2^+0.1493P] where P=(Fo^2^+2Fc^2^)/3'
_refine_ls_weighting_scheme calc
_refine_ls_wR_factor_gt 0.0906
_refine_ls_wR_factor_ref 0.0942
_reflns_number_gt 2422
_reflns_number_total 2989
_reflns_threshold_expression >2sigma(I)
_cod_data_source_file c3ce40960k.txt
_cod_data_source_block vny_gly_ac
_cod_database_code 7210924
_iucr_geom_hbonds_special_details
;

;
_publcif_info_exptl_table_max_cols 6

loop_
_symmetry_equiv_pos_as_xyz
'x, y, z'
'-x, -y, -z'

loop_
_atom_site_label
_atom_site_type_symbol
_atom_site_fract_x
_atom_site_fract_y
_atom_site_fract_z
_atom_site_U_iso_or_equiv
_atom_site_adp_type
_atom_site_occupancy
_atom_site_symmetry_multiplicity
_atom_site_calc_flag
_atom_site_refinement_flags
N1 N 0.17380(12) 0.62273(9) 0.53469(9) 0.01757(18) Uani 1 1 d .
H1 H 0.1551 0.5654 0.6279 0.021 Uiso 1 1 calc R
N2 N 0.29217(12) 0.63485(10) 0.28801(9) 0.01739(18) Uani 1 1 d .
N3 N 0.31528(12) 0.39770(10) 0.47440(9) 0.01834(19) Uani 1 1 d .
H3 H 0.2904 0.3464 0.5693 0.022 Uiso 1 1 calc R
C1 C 0.10883(14) 0.79077(11) 0.49912(10) 0.0194(2) Uani 1 1 d .
H11 H 0.1095 0.8317 0.5817 0.023 Uiso 1 1 calc R
H12 H -0.0246 0.8062 0.4837 0.023 Uiso 1 1 calc R
C2 C 0.24349(14) 0.88006(11) 0.35976(10) 0.0196(2) Uani 1 1 d .
H21 H 0.1960 0.9934 0.3299 0.024 Uiso 1 1 calc R
H22 H 0.3744 0.8731 0.3781 0.024 Uiso 1 1 calc R
C3 C 0.25092(15) 0.80744(11) 0.23831(10) 0.0203(2) Uani 1 1 d .
H31 H 0.1257 0.8323 0.2078 0.024 Uiso 1 1 calc R
H32 H 0.3523 0.8542 0.1516 0.024 Uiso 1 1 calc R
C4 C 0.37219(15) 0.55831(12) 0.17131(10) 0.0197(2) Uani 1 1 d .
H41 H 0.5117 0.5735 0.1351 0.024 Uiso 1 1 calc R
H42 H 0.3081 0.6088 0.0875 0.024 Uiso 1 1 calc R
C5 C 0.34358(14) 0.38269(12) 0.22772(10) 0.0193(2) Uani 1 1 d .
H51 H 0.4163 0.3301 0.1531 0.023 Uiso 1 1 calc R
H52 H 0.2051 0.3665 0.2459 0.023 Uiso 1 1 calc R
C6 C 0.41472(14) 0.31100(12) 0.36993(11) 0.0197(2) Uani 1 1 d .
H61 H 0.3883 0.1977 0.4118 0.024 Uiso 1 1 calc R
H62 H 0.5558 0.3180 0.3501 0.024 Uiso 1 1 calc R
C7 C 0.26085(13) 0.55218(11) 0.43081(10) 0.01575(19) Uani 1 1 d .
O1 O 0.09537(11) 0.44684(8) 0.84018(8) 0.02117(17) Uani 1 1 d .
O2 O 0.25604(11) 0.23775(8) 0.77348(8) 0.02355(18) Uani 1 1 d D
O3 O -0.04054(12) 0.25727(9) 1.12144(8) 0.02560(19) Uani 1 1 d .
H3O H -0.043(2) 0.357(2) 1.1017(17) 0.038 Uiso 1 1 d .
C8 C 0.15651(14) 0.30369(11) 0.86675(10) 0.01652(19) Uani 1 1 d .
C9 C 0.11329(15) 0.19787(11) 1.02594(10) 0.0205(2) Uani 1 1 d .
H91 H 0.0832 0.0931 1.0265 0.025 Uiso 1 1 calc R
H92 H 0.2312 0.1812 1.0655 0.025 Uiso 1 1 calc R
O1W O 0.36894(15) -0.08774(12) 0.8438(2) 0.0320(5) Uani 0.900(7) 1 d P
H11W H 0.328(3) 0.012(3) 0.822(2) 0.048 Uiso 0.900(7) 1 d P
H12W H 0.274(3) -0.132(2) 0.848(2) 0.048 Uiso 0.900(7) 1 d P
O2W O 0.352(3) -0.068(2) 0.769(3) 0.032(7) Uiso 0.056(7) 1 d PD
H21W H 0.30(2) 0.019(10) 0.78(3) 0.048 Uiso 0.056(7) 1 d PD
H22W H 0.280(11) -0.139(10) 0.827(11) 0.048 Uiso 0.056(7) 1 d PD
O3W O 0.291(3) -0.028(3) 0.698(2) 0.031(7) Uiso 0.042(4) 1 d PD
H31W H 0.25(4) 0.04(2) 0.74(3) 0.046 Uiso 0.042(4) 1 d PD
H32W H 0.249(11) -0.115(7) 0.758(16) 0.046 Uiso 0.042(4) 1 d PD

loop_
_atom_site_aniso_label
_atom_site_aniso_U_11
_atom_site_aniso_U_22
_atom_site_aniso_U_33
_atom_site_aniso_U_23
_atom_site_aniso_U_13
_atom_site_aniso_U_12
N1 0.0213(4) 0.0163(4) 0.0126(4) -0.0032(3) -0.0011(3) -0.0007(3)
N2 0.0216(4) 0.0168(4) 0.0131(4) -0.0045(3) -0.0027(3) -0.0012(3)
N3 0.0231(4) 0.0171(4) 0.0140(4) -0.0045(3) -0.0036(3) 0.0003(3)
C1 0.0214(5) 0.0169(4) 0.0177(4) -0.0055(4) -0.0011(4) 0.0005(4)
C2 0.0225(5) 0.0161(4) 0.0188(4) -0.0041(4) -0.0022(4) -0.0029(4)
C3 0.0259(5) 0.0172(4) 0.0154(4) -0.0019(3) -0.0040(4) -0.0014(4)
C4 0.0209(5) 0.0243(5) 0.0141(4) -0.0080(4) -0.0014(3) -0.0015(4)
C5 0.0189(4) 0.0229(5) 0.0186(4) -0.0102(4) -0.0040(4) -0.0002(4)
C6 0.0201(5) 0.0200(4) 0.0208(5) -0.0094(4) -0.0054(4) 0.0021(4)
C7 0.0145(4) 0.0178(4) 0.0158(4) -0.0053(3) -0.0036(3) -0.0025(3)
O1 0.0271(4) 0.0162(3) 0.0175(3) -0.0039(3) -0.0031(3) 0.0012(3)
O2 0.0306(4) 0.0176(3) 0.0181(3) -0.0046(3) -0.0013(3) 0.0026(3)
O3 0.0376(4) 0.0182(4) 0.0180(4) -0.0061(3) 0.0039(3) -0.0086(3)
C8 0.0180(4) 0.0165(4) 0.0156(4) -0.0038(3) -0.0047(3) -0.0034(3)
C9 0.0293(5) 0.0168(4) 0.0153(4) -0.0037(3) -0.0048(4) -0.0039(4)
O1W 0.0282(5) 0.0178(5) 0.0458(11) -0.0088(5) -0.0029(4) 0.0010(4)

loop_
_atom_type_symbol
_atom_type_description
_atom_type_scat_dispersion_real
_atom_type_scat_dispersion_imag
_atom_type_scat_source
C C 0.0033 0.0016 'International Tables Vol C Tables 4.2.6.8 and 6.1.1.4'
H H 0.0000 0.0000 'International Tables Vol C Tables 4.2.6.8 and 6.1.1.4'
N N 0.0061 0.0033 'International Tables Vol C Tables 4.2.6.8 and 6.1.1.4'
O O 0.0106 0.0060 'International Tables Vol C Tables 4.2.6.8 and 6.1.1.4'

loop_
_geom_angle_atom_site_label_1
_geom_angle_atom_site_label_2
_geom_angle_atom_site_label_3
_geom_angle
C7 N1 C1 122.48(8)
C7 N1 H1 118.8
C1 N1 H1 118.8
C7 N2 C3 122.14(8)
C7 N2 C4 121.88(8)
C3 N2 C4 115.97(7)
C7 N3 C6 122.14(8)
C7 N3 H3 118.9
C6 N3 H3 118.9
N1 C1 C2 108.85(8)
N1 C1 H11 109.9
C2 C1 H11 109.9
N1 C1 H12 109.9
C2 C1 H12 109.9
H11 C1 H12 108.3
C3 C2 C1 108.82(8)
C3 C2 H21 109.9
C1 C2 H21 109.9
C3 C2 H22 109.9
C1 C2 H22 109.9
H21 C2 H22 108.3
N2 C3 C2 111.03(8)
N2 C3 H31 109.4
C2 C3 H31 109.4
N2 C3 H32 109.4
C2 C3 H32 109.4
H31 C3 H32 108.0
N2 C4 C5 111.04(8)
N2 C4 H41 109.4
C5 C4 H41 109.4
N2 C4 H42 109.4
C5 C4 H42 109.4
H41 C4 H42 108.0
C4 C5 C6 109.10(8)
C4 C5 H51 109.9
C6 C5 H51 109.9
C4 C5 H52 109.9
C6 C5 H52 109.9
H51 C5 H52 108.3
N3 C6 C5 108.82(8)
N3 C6 H61 109.9
C5 C6 H61 109.9
N3 C6 H62 109.9
C5 C6 H62 109.9
H61 C6 H62 108.3
N3 C7 N2 121.29(9)
N3 C7 N1 118.03(8)
N2 C7 N1 120.69(9)
C9 O3 H3O 111.9(11)
O1 C8 O2 125.79(9)
O1 C8 C9 118.45(8)
O2 C8 C9 115.74(8)
O3 C9 C8 115.01(8)
O3 C9 H91 108.5
C8 C9 H91 108.5
O3 C9 H92 108.5
C8 C9 H92 108.5
H91 C9 H92 107.5
O2W O1W O3W 12.4(16)
O2W O1W H11W 75.0(19)
O3W O1W H11W 66.8(16)
O2W O1W H12W 71.6(19)
O3W O1W H12W 66.3(16)
H11W O1W H12W 103.2(18)
O2W O1W H21W 51(10)
O3W O1W H21W 42(10)
H11W O1W H21W 26(10)
H12W O1W H21W 85(8)
O2W O1W H22W 61(5)
O3W O1W H22W 58(5)
H11W O1W H22W 106(6)
H12W O1W H22W 14(8)
H21W O1W H22W 84(10)
O2W O1W H32W 36(3)
O3W O1W H32W 32.5(15)
H11W O1W H32W 90(3)
H12W O1W H32W 36(3)
H21W O1W H32W 65(10)
H22W O1W H32W 25(5)
O1W O2W O3W 157(3)
O1W O2W H11W 59(2)
O3W O2W H11W 104(3)
O1W O2W H12W 59(2)
O3W O2W H12W 109(3)
H11W O2W H12W 89(3)
O1W O2W H21W 87(10)
O3W O2W H21W 75(10)
H11W O2W H21W 30(10)
H12W O2W H21W 96(10)
O1W O2W H22W 70(6)
O3W O2W H22W 101(6)
H11W O2W H22W 102(10)
H12W O2W H22W 14(9)
H21W O2W H22W 105(3)
O1W O2W H31W 111(10)
O3W O2W H31W 48(10)
H11W O2W H31W 57(10)
H12W O2W H31W 99(5)
H21W O2W H31W 27(10)
H22W O2W H31W 103(8)
O1W O2W H32W 117(8)
O3W O2W H32W 56(6)
H11W O2W H32W 122(8)
H12W O2W H32W 58(8)
H21W O2W H32W 101(10)
H22W O2W H32W 47(10)
H31W O2W H32W 81(10)
O2W O3W O1W 10.4(15)
O2W O3W H11W 40.5(18)
O1W O3W H11W 33.2(10)
O2W O3W H12W 36.8(18)
O1W O3W H12W 31.6(10)
H11W O3W H12W 54.4(14)
O2W O3W H21W 52(10)
O1W O3W H21W 44(10)
H11W O3W H21W 12(10)
H12W O3W H21W 61(10)
O2W O3W H22W 39(3)
O1W O3W H22W 36(3)
H11W O3W H22W 61(5)
H12W O3W H22W 8(6)
H21W O3W H22W 68(7)
O2W O3W H31W 82(10)
O1W O3W H31W 73(10)
H11W O3W H31W 42(10)
H12W O3W H31W 81(10)
H21W O3W H31W 30(10)
H22W O3W H31W 89(10)
O2W O3W H32W 67(10)
O1W O3W H32W 66(10)
H11W O3W H32W 90(10)
H12W O3W H32W 36(10)
H21W O3W H32W 94(10)
H22W O3W H32W 30(10)
H31W O3W H32W 105(3)

loop_
_geom_bond_atom_site_label_1
_geom_bond_atom_site_label_2
_geom_bond_distance
N1 C7 1.3391(12)
N1 C1 1.4566(12)
N1 H1 0.8800
N2 C7 1.3355(12)
N2 C3 1.4664(12)
N2 C4 1.4677(12)
N3 C7 1.3335(12)
N3 C6 1.4585(12)
N3 H3 0.8800
C1 C2 1.5188(13)
C1 H11 0.9900
C1 H12 0.9900
C2 C3 1.5140(14)
C2 H21 0.9900
C2 H22 0.9900
C3 H31 0.9900
C3 H32 0.9900
C4 C5 1.5134(14)
C4 H41 0.9900
C4 H42 0.9900
C5 C6 1.5169(13)
C5 H51 0.9900
C5 H52 0.9900
C6 H61 0.9900
C6 H62 0.9900
O1 C8 1.2514(11)
O2 C8 1.2567(12)
O3 C9 1.4124(12)
O3 H3O 0.850(17)
C8 C9 1.5240(13)
C9 H91 0.9900
C9 H92 0.9900
O1W O2W 0.73(3)
O1W O3W 1.56(2)
O1W H11W 0.87(2)
O1W H12W 0.83(2)
O1W H21W 1.1(2)
O1W H22W 0.91(7)
O2W O3W 0.86(3)
O2W H11W 0.98(3)
O2W H12W 0.91(3)
O2W H21W 0.85(2)
O2W H22W 0.85(2)
O2W H31W 1.1(3)
O2W H32W 0.95(12)
O3W H21W 1.0(3)
O3W H22W 1.32(7)
O3W H31W 0.85(2)
O3W H32W 0.85(2)

loop_
_geom_hbond_atom_site_label_D
_geom_hbond_atom_site_label_H
_geom_hbond_atom_site_label_A
_geom_hbond_distance_DH
_geom_hbond_distance_HA
_geom_hbond_distance_DA
_geom_hbond_angle_DHA
_geom_hbond_site_symmetry_A
N1 H1 O1 0.88 1.98 2.8550(11) 175.7 .
N3 H3 O2 0.88 1.89 2.7719(11) 175.7 .
O3 H3O O1 0.850(17) 1.962(17) 2.7414(11) 152.1(14) 2_567
O1W H11W O2 0.87(2) 1.93(2) 2.8019(12) 175.9(19) .
O1W H12W O3 0.83(2) 2.06(2) 2.8856(14) 174(2) 2_557
O2W H21W O2 0.85(2) 1.91(3) 2.721(18) 163(11) .
O2W H22W O3 0.85(2) 2.02(3) 2.794(18) 151(8) 2_557
O3W H31W O2 0.85(2) 1.88(3) 2.66(2) 154(8) .
O3W H32W O3 0.85(2) 2.00(3) 2.78(2) 154(9) 2_557

loop_
_geom_torsion_atom_site_label_1
_geom_torsion_atom_site_label_2
_geom_torsion_atom_site_label_3
_geom_torsion_atom_site_label_4
_geom_torsion
C7 N1 C1 C2 -31.75(12)
N1 C1 C2 C3 55.53(10)
C7 N2 C3 C2 20.95(13)
C4 N2 C3 C2 -158.38(8)
C1 C2 C3 N2 -50.93(11)
C7 N2 C4 C5 20.66(13)
C3 N2 C4 C5 -160.00(8)
N2 C4 C5 C6 -50.45(11)
C7 N3 C6 C5 -32.49(12)
C4 C5 C6 N3 55.56(10)
C6 N3 C7 N2 1.18(14)
C6 N3 C7 N1 -178.67(8)
C3 N2 C7 N3 -173.87(9)
C4 N2 C7 N3 5.43(14)
C3 N2 C7 N1 5.98(14)
C4 N2 C7 N1 -174.73(8)
C1 N1 C7 N3 179.94(9)
C1 N1 C7 N2 0.09(14)
O1 C8 C9 O3 19.01(13)
O2 C8 C9 O3 -162.55(9)

loop_
_publcif_info_datablock.publ_exptl
_publcif_info_datablock.publ_geom
_publcif_info_datablock.structure
? ? ?
y y y
